data_4340487
loop_
_publ_author_name
'Zhang, Shu-Ran'
'Du, Dong-Ying'
'Qin, Jun-Sheng'
'Li, Shun-Li'
'He, Wen-Wen'
'Lan, Ya-Qian'
'Su, Zhong-Min'

_publ_section_title
;
 2D Cd(II)-Lanthanide(III) Heterometallic-Organic Frameworks Based on
 Metalloligands for Tunable Luminescence and Highly Selective, Sensitive,
 and Recyclable Detection of Nitrobenzene.
;
_journal_issue 15
_journal_name_full 'Inorganic chemistry'
_journal_page_first 8105
_journal_paper_doi 10.1021/ic5011083
_journal_volume 53
_journal_year 2014
_chemical_formula_sum 'C60 H63 Cd Cl Eu N11 O13'
_chemical_formula_weight 1446.02
_chemical_name_systematic
;
 ?
;
_space_group_IT_number 2
_symmetry_cell_setting triclinic
_symmetry_space_group_name_Hall '-P 1'
_symmetry_space_group_name_H-M 'P -1'
_atom_sites_solution_hydrogens geom
_atom_sites_solution_primary direct
_atom_sites_solution_secondary difmap
_audit_creation_method SHELXL-97
_cell_angle_alpha 89.062(7)
_cell_angle_beta 85.034(7)
_cell_angle_gamma 68.457(7)
_cell_formula_units_Z 2
_cell_length_a 14.535(7)
_cell_length_b 14.754(7)
_cell_length_c 16.061(8)
_cell_measurement_reflns_used 98
_cell_measurement_temperature 293(2)
_cell_measurement_theta_max 28.45
_cell_measurement_theta_min 1.89
_cell_volume 3191(3)
_computing_cell_refinement SMART
_computing_data_collection 'SMART (Bruker, 1997)'
_computing_data_reduction 'SAINT (Bruker, 1999)'
_computing_molecular_graphics 'Diamond (Brandenburg and Putz, 2008)'
_computing_publication_material SHELXL-97
_computing_structure_refinement 'SHELXL-97 (Sheldrick, 2008)'
_computing_structure_solution 'SHELXS-97(Sheldrick, 2008)'
_diffrn_ambient_temperature 293(2)
_diffrn_measured_fraction_theta_full 0.985
_diffrn_measured_fraction_theta_max 0.941
_diffrn_measurement_device_type 'Bruker APEX CCD area-detector'
_diffrn_measurement_method '\w scans'
_diffrn_radiation_monochromator graphite
_diffrn_radiation_source 'fine-focus sealed tube'
_diffrn_radiation_type MoK\a
_diffrn_radiation_wavelength 0.71069
_diffrn_reflns_av_R_equivalents 0.0452
_diffrn_reflns_av_sigmaI/netI 0.1144
_diffrn_reflns_limit_h_max 19
_diffrn_reflns_limit_h_min -12
_diffrn_reflns_limit_k_max 19
_diffrn_reflns_limit_k_min -17
_diffrn_reflns_limit_l_max 20
_diffrn_reflns_limit_l_min -21
_diffrn_reflns_number 20894
_diffrn_reflns_theta_full 25.00
_diffrn_reflns_theta_max 28.45
_diffrn_reflns_theta_min 1.89
_diffrn_standards_decay_% 0
_diffrn_standards_interval_count 0
_diffrn_standards_interval_time 0
_diffrn_standards_number 0
_exptl_absorpt_coefficient_mu 1.418
_exptl_absorpt_correction_T_max 0.722
_exptl_absorpt_correction_T_min 0.627
_exptl_absorpt_correction_type multi-scan
_exptl_absorpt_process_details 'SADABS (Sheldrick, 1996)'
_exptl_crystal_colour yellow
_exptl_crystal_density_diffrn 1.505
_exptl_crystal_density_method 'not measured'
_exptl_crystal_description stick
_exptl_crystal_F_000 1464
_exptl_crystal_size_max 0.36
_exptl_crystal_size_mid 0.28
_exptl_crystal_size_min 0.23
_platon_squeeze_details
;
;
_refine_diff_density_max 2.265
_refine_diff_density_min -2.142
_refine_diff_density_rms 0.138
_refine_ls_extinction_method none
_refine_ls_goodness_of_fit_ref 0.812
_refine_ls_hydrogen_treatment mixed
_refine_ls_matrix_type full
_refine_ls_number_parameters 784
_refine_ls_number_reflns 15152
_refine_ls_number_restraints 9
_refine_ls_restrained_S_all 0.812
_refine_ls_R_factor_all 0.1121
_refine_ls_R_factor_gt 0.0632
_refine_ls_shift/su_max 0.001
_refine_ls_shift/su_mean 0.000
_refine_ls_structure_factor_coef Fsqd
_refine_ls_weighting_details 'calc w=1/[\s^2^(Fo^2^)+(0.1303P)^2^+0.0000P] where P=(Fo^2^+2Fc^2^)/3'
_refine_ls_weighting_scheme calc
_refine_ls_wR_factor_gt 0.1618
_refine_ls_wR_factor_ref 0.1872
_reflns_number_gt 9250
_reflns_number_total 15152
_reflns_threshold_expression >2sigma(I)
_cod_data_source_file ic5011083_si_002.cif
_cod_data_source_block IFMC-36-Eu
_cod_depositor_comments
;
The following automatic conversions were performed:

'_symmetry_cell_setting' value 'TRICLINIC ' changed to 'triclinic'
according to
/usr/data/users/saulius/crontab/automatic-downloads/rss-feeds/ACS/lib/dictionaries/cif_core.dic
dictionary named 'cif_core.dic' version 2.4.2 from 2011-04-26.

Automatic conversion script
Id: cif_fix_values 2281 2013-09-26 08:29:07Z andrius 

 Adding full bibliography for 4340487--4340491.cif.
;
_cod_original_sg_symbol_Hall '-P 1 '
_cod_original_sg_symbol_H-M 'P -1 '
_cod_database_code 4340487

loop_
_symmetry_equiv_pos_as_xyz
'x, y, z'
'-x, -y, -z'

loop_
_atom_site_label
_atom_site_type_symbol
_atom_site_fract_x
_atom_site_fract_y
_atom_site_fract_z
_atom_site_U_iso_or_equiv
_atom_site_adp_type
_atom_site_occupancy
_atom_site_symmetry_multiplicity
_atom_site_calc_flag
_atom_site_refinement_flags
Eu1 Eu 0.61270(2) 0.54399(2) 0.02364(2) 0.03297(11) Uani 1 1 d .
Cd1 Cd -0.20033(3) 0.84592(3) 0.52751(3) 0.03562(13) Uani 1 1 d .
Cl Cl -0.21535(17) 0.84604(19) 0.67914(12) 0.0702(6) Uani 1 1 d .
O3 O 0.6364(4) 0.4241(4) 0.1394(3) 0.0500(12) Uani 1 1 d .
N7 N -0.4383(4) 1.0596(4) 0.3973(3) 0.0368(12) Uani 1 1 d .
N3 N -0.1940(4) 0.8609(4) 0.3668(3) 0.0354(12) Uani 1 1 d .
O1 O 0.3327(3) 0.6158(4) 0.0397(3) 0.0471(12) Uani 1 1 d .
O1W O 0.6478(4) 0.6096(4) 0.1534(3) 0.0515(12) Uani 1 1 d .
N5 N 0.0349(3) 0.9118(4) 0.3822(3) 0.0360(12) Uani 1 1 d .
C29 C 0.1031(5) 0.5166(5) 0.1212(4) 0.0438(16) Uani 1 1 d .
C32 C 0.2000(5) 0.4966(5) 0.0693(5) 0.0445(16) Uani 1 1 d .
O2 O 0.4551(3) 0.6563(3) 0.0834(3) 0.0479(12) Uani 1 1 d .
N1 N -0.3343(3) 0.9772(4) 0.4895(3) 0.0359(12) Uani 1 1 d .
C34 C 0.0301(4) 0.8560(5) 0.5119(4) 0.0363(14) Uani 1 1 d .
C35 C 0.0904(4) 0.8827(5) 0.4513(4) 0.0371(14) Uani 1 1 d .
C36 C 0.1859(5) 0.8763(5) 0.4652(5) 0.0464(17) Uani 1 1 d .
H36 H 0.2260 0.8935 0.4247 0.056 Uiso 1 1 calc R
C37 C 0.2175(5) 0.8432(6) 0.5420(6) 0.057(2) Uani 1 1 d .
H37 H 0.2808 0.8379 0.5535 0.068 Uiso 1 1 calc R
C38 C 0.1580(6) 0.8169(6) 0.6037(5) 0.0544(19) Uani 1 1 d .
H38 H 0.1828 0.7951 0.6549 0.065 Uiso 1 1 calc R
C39 C 0.0626(5) 0.8227(5) 0.5902(5) 0.0429(16) Uani 1 1 d .
H39 H 0.0228 0.8054 0.6309 0.052 Uiso 1 1 calc R
C44 C 0.2910(4) 0.7360(5) 0.1441(4) 0.0395(15) Uani 1 1 d .
C47 C 0.3667(4) 0.6627(5) 0.0844(4) 0.0398(15) Uani 1 1 d .
N2 N -0.1767(4) 0.6989(4) 0.4717(4) 0.0410(13) Uani 1 1 d .
N4 N -0.0590(3) 0.8665(4) 0.4791(3) 0.0349(12) Uani 1 1 d .
C41 C 0.1471(4) 0.8737(4) 0.2509(4) 0.0332(13) Uani 1 1 d .
O5 O 0.6202(4) 0.6999(4) -0.0051(4) 0.0624(15) Uani 1 1 d .
N6 N -0.1642(4) 0.6009(4) 0.3628(4) 0.0456(14) Uani 1 1 d .
C12 C -0.4517(5) 1.3230(5) 0.1843(4) 0.0396(15) Uani 1 1 d .
C1 C -0.3571(4) 0.9800(4) 0.4110(4) 0.0330(13) Uani 1 1 d .
C46 C 0.2355(5) 0.8879(5) 0.2235(4) 0.0434(16) Uani 1 1 d .
H46 H 0.2459 0.9432 0.2401 0.052 Uiso 1 1 calc R
C9 C -0.4763(5) 1.1677(6) 0.2753(5) 0.0469(17) Uani 1 1 d .
C2 C -0.4709(4) 1.1114(4) 0.4723(4) 0.0399(15) Uani 1 1 d D
C3 C -0.4054(4) 1.0589(4) 0.5303(4) 0.0368(14) Uani 1 1 d D
C4 C -0.4167(5) 1.0927(5) 0.6125(4) 0.0451(17) Uani 1 1 d D
H4 H -0.3749 1.0576 0.6520 0.054 Uiso 1 1 calc R
C5 C -0.4932(5) 1.1811(5) 0.6329(5) 0.0515(18) Uani 1 1 d D
H5 H -0.5028 1.2064 0.6869 0.062 Uiso 1 1 calc R
C6 C -0.5558(5) 1.2322(5) 0.5731(5) 0.056(2) Uani 1 1 d D
H6 H -0.6057 1.2914 0.5892 0.067 Uiso 1 1 calc R
C7 C -0.5488(5) 1.2007(5) 0.4917(5) 0.0501(19) Uani 1 1 d D
H7 H -0.5918 1.2356 0.4530 0.060 Uiso 1 1 calc R
C19 C -0.1755(5) 0.6081(5) 0.5012(5) 0.0444(16) Uani 1 1 d .
C20 C -0.1677(6) 0.5471(6) 0.4346(5) 0.0534(19) Uani 1 1 d .
C21 C -0.1611(7) 0.4519(6) 0.4445(6) 0.070(2) Uani 1 1 d .
H21 H -0.1565 0.4117 0.3991 0.084 Uiso 1 1 calc R
C22 C -0.1617(9) 0.4199(7) 0.5259(7) 0.084(3) Uani 1 1 d .
H22 H -0.1538 0.3552 0.5354 0.100 Uiso 1 1 calc R
C23 C -0.1738(8) 0.4811(7) 0.5931(7) 0.079(3) Uani 1 1 d .
H23 H -0.1773 0.4574 0.6468 0.095 Uiso 1 1 calc R
C24 C -0.1810(6) 0.5776(6) 0.5833(6) 0.064(2) Uani 1 1 d .
H24 H -0.1889 0.6189 0.6287 0.077 Uiso 1 1 calc R
C33 C -0.0528(4) 0.9006(5) 0.4030(4) 0.0338(13) Uani 1 1 d .
C17 C -0.1478(5) 0.7624(5) 0.3311(4) 0.0436(16) Uani 1 1 d .
H17A H -0.0769 0.7465 0.3203 0.052 Uiso 1 1 calc R
H17B H -0.1745 0.7598 0.2783 0.052 Uiso 1 1 calc R
C8 C -0.4900(5) 1.0829(6) 0.3187(5) 0.0493(18) Uani 1 1 d .
H8A H -0.5604 1.0972 0.3321 0.059 Uiso 1 1 calc R
H8B H -0.4644 1.0264 0.2815 0.059 Uiso 1 1 calc R
C48 C -0.1360(4) 0.9230(5) 0.3459(4) 0.0362(14) Uani 1 1 d .
H48A H -0.1790 0.9911 0.3523 0.043 Uiso 1 1 calc R
H48B H -0.1083 0.9113 0.2882 0.043 Uiso 1 1 calc R
C25 C -0.1687(5) 0.5737(6) 0.2752(5) 0.0512(18) Uani 1 1 d .
H25A H -0.1864 0.5164 0.2752 0.061 Uiso 1 1 calc R
H25B H -0.2208 0.6264 0.2506 0.061 Uiso 1 1 calc R
C40 C 0.0669(5) 0.9515(5) 0.3055(4) 0.0397(15) Uani 1 1 d .
H40A H 0.0920 1.0011 0.3203 0.048 Uiso 1 1 calc R
H40B H 0.0100 0.9825 0.2737 0.048 Uiso 1 1 calc R
C10 C -0.5586(5) 1.2439(6) 0.2480(5) 0.0507(18) Uani 1 1 d .
H10 H -0.6220 1.2432 0.2605 0.061 Uiso 1 1 calc R
C45 C 0.3072(5) 0.8180(5) 0.1713(4) 0.0403(15) Uani 1 1 d .
H45 H 0.3665 0.8259 0.1543 0.048 Uiso 1 1 calc R
C49 C 0.5984(8) 0.7831(8) -0.0331(5) 0.073(3) Uani 1 1 d .
C42 C 0.1325(5) 0.7923(5) 0.2246(5) 0.054(2) Uani 1 1 d .
H42 H 0.0746 0.7823 0.2432 0.064 Uiso 1 1 calc R
N8 N -0.3831(7) 0.8645(6) 0.1622(5) 0.077(2) Uani 1 1 d D
C18 C -0.1661(5) 0.6894(5) 0.3887(5) 0.0445(17) Uani 1 1 d .
C14 C -0.3828(6) 1.1737(6) 0.2582(5) 0.059(2) Uani 1 1 d .
H14 H -0.3275 1.1251 0.2772 0.071 Uiso 1 1 calc R
C26 C -0.0730(5) 0.5530(6) 0.2217(5) 0.0465(17) Uani 1 1 d .
C13 C -0.3704(5) 1.2503(6) 0.2136(5) 0.0525(19) Uani 1 1 d .
H13 H -0.3074 1.2528 0.2034 0.063 Uiso 1 1 calc R
C11 C -0.5462(5) 1.3206(5) 0.2021(5) 0.0500(18) Uani 1 1 d .
H11 H -0.6012 1.3701 0.1836 0.060 Uiso 1 1 calc R
C15 C -0.4372(5) 1.4002(5) 0.1326(4) 0.0367(14) Uani 1 1 d .
O7 O -0.3658(8) 0.9387(6) 0.1443(6) 0.121(3) Uani 1 1 d D
O10 O -0.3981(6) 0.5542(6) 0.3137(4) 0.093(2) Uani 1 1 d .
C43 C 0.2019(5) 0.7262(5) 0.1715(5) 0.0513(18) Uani 1 1 d .
H43 H 0.1893 0.6727 0.1531 0.062 Uiso 1 1 calc R
C16 C -0.2977(4) 0.9076(5) 0.3459(4) 0.0414(15) Uani 1 1 d .
H16A H -0.2990 0.9395 0.2925 0.050 Uiso 1 1 calc R
H16B H -0.3264 0.8583 0.3409 0.050 Uiso 1 1 calc R
C30 C 0.0146(6) 0.5704(7) 0.0899(6) 0.068(2) Uani 1 1 d .
H30 H 0.0128 0.5958 0.0364 0.081 Uiso 1 1 calc R
N9 N -0.4756(8) 0.4673(7) 0.3802(6) 0.090(3) Uani 1 1 d .
O8 O -0.3175(7) 0.7864(6) 0.1742(6) 0.128(4) Uani 1 1 d D
C28 C 0.1036(6) 0.4808(9) 0.2007(6) 0.091(4) Uani 1 1 d .
H28 H 0.1636 0.4430 0.2210 0.109 Uiso 1 1 calc R
C31 C -0.0731(5) 0.5859(7) 0.1415(6) 0.072(3) Uani 1 1 d .
H31 H -0.1337 0.6199 0.1203 0.087 Uiso 1 1 calc R
N11 N 0.6635(8) 0.8182(6) -0.0596(6) 0.095(3) Uani 1 1 d .
C53 C -0.4737(9) 0.5366(8) 0.3352(6) 0.077(3) Uani 1 1 d .
O9 O -0.4695(8) 0.8702(10) 0.1697(7) 0.158(5) Uani 1 1 d D
C27 C 0.0156(6) 0.5002(8) 0.2514(6) 0.081(3) Uani 1 1 d .
H27 H 0.0175 0.4770 0.3056 0.097 Uiso 1 1 calc R
C61 C 0.4883(7) 0.8491(8) -0.0338(7) 0.088(3) Uani 1 1 d .
H61A H 0.4833 0.9112 -0.0564 0.132 Uiso 1 1 calc R
H61B H 0.4572 0.8580 0.0223 0.132 Uiso 1 1 calc R
H61C H 0.4556 0.8192 -0.0676 0.132 Uiso 1 1 calc R
C54 C -0.5723(9) 0.6030(9) 0.3060(9) 0.119(5) Uani 1 1 d .
H54A H -0.5624 0.6537 0.2725 0.178 Uiso 1 1 calc R
H54B H -0.6180 0.6315 0.3536 0.178 Uiso 1 1 calc R
H54C H -0.5987 0.5659 0.2733 0.178 Uiso 1 1 calc R
C52 C 0.6415(11) 0.9172(8) -0.0928(8) 0.123(5) Uani 1 1 d .
H52A H 0.7025 0.9264 -0.1092 0.184 Uiso 1 1 calc R
H52B H 0.6037 0.9646 -0.0505 0.184 Uiso 1 1 calc R
H52C H 0.6039 0.9250 -0.1405 0.184 Uiso 1 1 calc R
C51 C 0.7717(8) 0.7523(9) -0.0541(9) 0.114(4) Uani 1 1 d .
H51A H 0.8141 0.7854 -0.0763 0.171 Uiso 1 1 calc R
H51B H 0.7859 0.6935 -0.0858 0.171 Uiso 1 1 calc R
H51C H 0.7832 0.7367 0.0033 0.171 Uiso 1 1 calc R
C56 C -0.5633(11) 0.4426(10) 0.4054(8) 0.121(5) Uani 1 1 d .
H56A H -0.5443 0.3859 0.4397 0.182 Uiso 1 1 calc R
H56B H -0.5902 0.4295 0.3565 0.182 Uiso 1 1 calc R
H56C H -0.6125 0.4963 0.4364 0.182 Uiso 1 1 calc R
C55 C -0.3835(11) 0.3982(10) 0.4030(9) 0.143(6) Uani 1 1 d .
H55A H -0.3957 0.3489 0.4369 0.214 Uiso 1 1 calc R
H55B H -0.3507 0.4307 0.4341 0.214 Uiso 1 1 calc R
H55C H -0.3421 0.3686 0.3535 0.214 Uiso 1 1 calc R
O12 O 0.2023(3) 0.5104(4) -0.0089(3) 0.0498(12) Uani 1 1 d .
O13 O 0.2795(3) 0.4629(4) 0.1062(3) 0.0589(14) Uani 1 1 d .
O11 O -0.5023(3) 1.4466(3) 0.0827(3) 0.0419(11) Uani 1 1 d .
O14 O -0.1050(8) 1.0402(9) 0.1647(7) 0.157(5) Uani 1 1 d .
N10 N -0.0684(11) 1.1406(14) 0.0808(10) 0.177(8) Uani 1 1 d .
C58 C -0.1119(14) 1.0919(15) 0.1013(12) 0.143(6) Uani 1 1 d .
C57 C -0.1932(15) 1.0951(17) 0.0424(11) 0.217(11) Uani 1 1 d .
H57A H -0.2265 1.0529 0.0634 0.326 Uiso 1 1 calc R
H57B H -0.1626 1.0738 -0.0128 0.326 Uiso 1 1 calc R
H57C H -0.2405 1.1606 0.0404 0.326 Uiso 1 1 calc R
C59 C 0.0140(13) 1.1374(16) 0.1404(14) 0.212(11) Uani 1 1 d .
H59A H 0.0468 1.1802 0.1197 0.319 Uiso 1 1 calc R
H59B H 0.0617 1.0721 0.1418 0.319 Uiso 1 1 calc R
H59C H -0.0165 1.1580 0.1957 0.319 Uiso 1 1 calc R
C60 C -0.0790(17) 1.207(2) 0.0091(14) 0.282(16) Uani 1 1 d .
H60A H -0.0321 1.2383 0.0101 0.423 Uiso 1 1 calc R
H60B H -0.1451 1.2547 0.0127 0.423 Uiso 1 1 calc R
H60C H -0.0667 1.1696 -0.0420 0.423 Uiso 1 1 calc R

loop_
_atom_site_aniso_label
_atom_site_aniso_U_11
_atom_site_aniso_U_22
_atom_site_aniso_U_33
_atom_site_aniso_U_23
_atom_site_aniso_U_13
_atom_site_aniso_U_12
Eu1 0.02556(15) 0.0394(2) 0.03358(18) -0.00374(13) 0.00536(12) -0.01301(12)
Cd1 0.0285(2) 0.0436(3) 0.0350(3) -0.0021(2) 0.00488(19) -0.01508(19)
Cl 0.0721(13) 0.0998(18) 0.0380(10) 0.0006(11) 0.0055(9) -0.0331(13)
O3 0.056(3) 0.053(3) 0.054(3) 0.010(2) -0.015(2) -0.033(2)
N7 0.031(2) 0.039(3) 0.043(3) 0.005(3) -0.001(2) -0.017(2)
N3 0.028(2) 0.045(3) 0.033(3) -0.001(2) 0.004(2) -0.016(2)
O1 0.033(2) 0.053(3) 0.056(3) -0.016(2) -0.001(2) -0.016(2)
O1W 0.059(3) 0.058(3) 0.045(3) -0.007(2) -0.003(2) -0.031(3)
N5 0.026(2) 0.042(3) 0.040(3) -0.008(2) 0.009(2) -0.015(2)
C29 0.033(3) 0.049(4) 0.044(4) -0.007(3) 0.007(3) -0.011(3)
C32 0.029(3) 0.052(4) 0.051(4) -0.009(3) 0.009(3) -0.015(3)
O2 0.028(2) 0.051(3) 0.062(3) -0.017(2) 0.010(2) -0.013(2)
N1 0.026(2) 0.044(3) 0.040(3) -0.002(2) 0.003(2) -0.016(2)
C34 0.026(3) 0.034(3) 0.045(4) -0.009(3) 0.005(3) -0.009(2)
C35 0.027(3) 0.035(3) 0.046(4) -0.008(3) 0.007(3) -0.009(2)
C36 0.028(3) 0.056(4) 0.058(4) 0.002(4) -0.003(3) -0.019(3)
C37 0.035(3) 0.056(5) 0.079(6) 0.000(4) -0.010(4) -0.015(3)
C38 0.052(4) 0.053(5) 0.057(5) 0.008(4) -0.011(4) -0.018(4)
C39 0.041(3) 0.042(4) 0.049(4) 0.000(3) -0.003(3) -0.019(3)
C44 0.032(3) 0.051(4) 0.030(3) -0.007(3) 0.008(3) -0.012(3)
C47 0.024(3) 0.046(4) 0.047(4) -0.001(3) 0.002(3) -0.011(3)
N2 0.034(3) 0.041(3) 0.046(3) -0.001(3) 0.000(2) -0.012(2)
N4 0.019(2) 0.046(3) 0.040(3) -0.006(2) 0.006(2) -0.014(2)
C41 0.028(3) 0.034(3) 0.035(3) -0.011(3) 0.010(2) -0.010(2)
O5 0.069(3) 0.050(3) 0.071(4) 0.015(3) 0.006(3) -0.029(3)
N6 0.040(3) 0.053(4) 0.046(3) -0.013(3) 0.010(3) -0.021(3)
C12 0.039(3) 0.045(4) 0.038(4) 0.003(3) -0.005(3) -0.019(3)
C1 0.023(3) 0.039(3) 0.042(3) 0.004(3) -0.001(2) -0.018(2)
C46 0.033(3) 0.048(4) 0.051(4) -0.011(3) 0.007(3) -0.018(3)
C9 0.037(3) 0.061(5) 0.045(4) 0.008(4) -0.002(3) -0.021(3)
C2 0.028(3) 0.047(4) 0.050(4) 0.007(3) 0.003(3) -0.021(3)
C3 0.028(3) 0.042(4) 0.046(4) 0.004(3) 0.002(3) -0.020(3)
C4 0.034(3) 0.064(5) 0.044(4) -0.004(3) 0.009(3) -0.028(3)
C5 0.053(4) 0.062(5) 0.049(4) -0.009(4) 0.013(4) -0.037(4)
C6 0.049(4) 0.046(4) 0.069(5) -0.007(4) 0.018(4) -0.020(3)
C7 0.034(3) 0.047(4) 0.068(5) 0.009(4) 0.000(3) -0.015(3)
C19 0.036(3) 0.045(4) 0.052(4) 0.002(3) 0.002(3) -0.017(3)
C20 0.048(4) 0.051(5) 0.063(5) -0.002(4) 0.008(4) -0.023(4)
C21 0.081(6) 0.049(5) 0.080(7) -0.012(5) 0.017(5) -0.027(5)
C22 0.117(9) 0.063(6) 0.081(7) 0.006(6) 0.001(6) -0.046(6)
C23 0.094(7) 0.068(7) 0.069(6) 0.015(5) -0.006(5) -0.024(5)
C24 0.078(6) 0.050(5) 0.059(5) 0.011(4) -0.004(4) -0.017(4)
C33 0.026(3) 0.039(3) 0.036(3) -0.009(3) 0.009(2) -0.013(2)
C17 0.041(3) 0.044(4) 0.047(4) -0.014(3) 0.009(3) -0.021(3)
C8 0.037(3) 0.059(5) 0.059(5) 0.008(4) -0.009(3) -0.026(3)
C48 0.027(3) 0.048(4) 0.037(3) -0.002(3) 0.002(3) -0.019(3)
C25 0.040(4) 0.070(5) 0.048(4) -0.013(4) 0.005(3) -0.026(4)
C40 0.034(3) 0.043(4) 0.043(4) -0.010(3) 0.012(3) -0.017(3)
C10 0.036(3) 0.066(5) 0.050(4) 0.003(4) 0.003(3) -0.021(3)
C45 0.031(3) 0.050(4) 0.043(4) -0.009(3) 0.007(3) -0.021(3)
C49 0.107(8) 0.080(7) 0.042(5) -0.012(5) 0.013(5) -0.050(6)
C42 0.039(3) 0.054(5) 0.074(5) -0.025(4) 0.025(4) -0.030(3)
N8 0.109(7) 0.080(6) 0.050(4) 0.001(4) -0.023(5) -0.042(6)
C18 0.028(3) 0.049(4) 0.056(5) 0.001(4) -0.002(3) -0.015(3)
C14 0.050(4) 0.057(5) 0.078(6) 0.020(4) -0.016(4) -0.026(4)
C26 0.030(3) 0.067(5) 0.045(4) -0.012(4) 0.007(3) -0.022(3)
C13 0.036(3) 0.064(5) 0.065(5) 0.016(4) -0.013(3) -0.026(3)
C11 0.041(4) 0.054(4) 0.047(4) 0.018(4) 0.000(3) -0.010(3)
C15 0.040(3) 0.037(4) 0.032(3) -0.003(3) 0.000(3) -0.014(3)
O7 0.175(9) 0.088(6) 0.124(7) 0.025(5) -0.044(6) -0.070(6)
O10 0.099(5) 0.134(7) 0.066(4) -0.017(4) 0.012(4) -0.068(5)
C43 0.040(3) 0.051(4) 0.066(5) -0.019(4) 0.016(3) -0.023(3)
C16 0.032(3) 0.053(4) 0.042(4) 0.003(3) -0.002(3) -0.018(3)
C30 0.040(4) 0.091(7) 0.057(5) 0.004(5) 0.006(4) -0.009(4)
N9 0.115(7) 0.075(6) 0.079(6) 0.002(5) -0.013(5) -0.033(5)
O8 0.159(8) 0.065(5) 0.140(8) -0.014(5) -0.068(7) -0.006(5)
C28 0.036(4) 0.157(11) 0.058(6) 0.018(6) -0.001(4) -0.012(5)
C31 0.032(4) 0.112(8) 0.062(5) 0.003(5) 0.001(4) -0.016(4)
N11 0.146(9) 0.067(6) 0.082(6) 0.004(5) 0.014(6) -0.056(6)
C53 0.091(7) 0.074(7) 0.064(6) -0.004(5) -0.005(5) -0.028(6)
O9 0.133(8) 0.258(14) 0.117(8) 0.038(8) -0.013(7) -0.114(9)
C27 0.037(4) 0.130(9) 0.057(5) 0.028(6) 0.008(4) -0.013(5)
C61 0.083(7) 0.081(7) 0.077(7) -0.011(6) -0.003(6) -0.004(6)
C54 0.113(9) 0.100(9) 0.140(12) 0.027(8) -0.051(9) -0.026(8)
C52 0.180(14) 0.070(8) 0.126(11) 0.013(7) 0.040(10) -0.068(9)
C51 0.077(7) 0.103(10) 0.160(13) 0.006(9) 0.019(8) -0.039(7)
C56 0.150(12) 0.139(12) 0.114(10) -0.011(8) 0.033(9) -0.108(11)
C55 0.151(13) 0.101(10) 0.130(12) -0.015(9) -0.059(11) 0.018(9)
O12 0.041(3) 0.068(4) 0.041(3) -0.004(2) 0.004(2) -0.023(2)
O13 0.032(2) 0.083(4) 0.060(3) 0.003(3) 0.002(2) -0.020(3)
O11 0.038(2) 0.044(3) 0.039(3) 0.011(2) 0.002(2) -0.011(2)
O14 0.154(9) 0.212(12) 0.143(9) 0.081(9) -0.065(8) -0.105(9)
N10 0.115(11) 0.237(19) 0.161(14) 0.112(13) 0.003(10) -0.049(11)
C58 0.134(15) 0.157(17) 0.108(13) 0.016(11) 0.018(11) -0.027(12)
C57 0.194(19) 0.30(3) 0.105(13) -0.010(15) -0.067(14) -0.020(19)
C59 0.133(14) 0.26(2) 0.27(3) 0.15(2) -0.086(16) -0.103(16)
C60 0.23(2) 0.38(4) 0.19(2) 0.20(3) -0.050(18) -0.06(2)

loop_
_atom_type_symbol
_atom_type_description
_atom_type_scat_dispersion_real
_atom_type_scat_dispersion_imag
_atom_type_scat_source
C C 0.0033 0.0016 'International Tables Vol C Tables 4.2.6.8 and 6.1.1.4'
H H 0.0000 0.0000 'International Tables Vol C Tables 4.2.6.8 and 6.1.1.4'
N N 0.0061 0.0033 'International Tables Vol C Tables 4.2.6.8 and 6.1.1.4'
O O 0.0106 0.0060 'International Tables Vol C Tables 4.2.6.8 and 6.1.1.4'
Cd Cd -0.8075 1.2024 'International Tables Vol C Tables 4.2.6.8 and 6.1.1.4'
Eu Eu -0.1578 3.6682 'International Tables Vol C Tables 4.2.6.8 and 6.1.1.4'
Cl Cl 0.1484 0.1585 'International Tables Vol C Tables 4.2.6.8 and 6.1.1.4'

loop_
_geom_angle_atom_site_label_1
_geom_angle_atom_site_label_2
_geom_angle_atom_site_label_3
_geom_angle
_geom_angle_site_symmetry_1
_geom_angle_site_symmetry_3
O5 Eu1 O1 139.52(19) . 2_665
O5 Eu1 O2 76.12(18) . .
O1 Eu1 O2 134.10(16) 2_665 .
O5 Eu1 O11 94.32(18) . 2_575
O1 Eu1 O11 73.45(15) 2_665 2_575
O2 Eu1 O11 76.70(16) . 2_575
O5 Eu1 O1W 71.63(19) . .
O1 Eu1 O1W 134.12(16) 2_665 .
O2 Eu1 O1W 74.15(17) . .
O11 Eu1 O1W 149.91(16) 2_575 .
O5 Eu1 O13 69.5(2) . 2_665
O1 Eu1 O13 70.19(18) 2_665 2_665
O2 Eu1 O13 135.21(17) . 2_665
O11 Eu1 O13 78.10(16) 2_575 2_665
O1W Eu1 O13 118.73(17) . 2_665
O5 Eu1 O12 83.37(18) . 2_665
O1 Eu1 O12 75.82(16) 2_665 2_665
O2 Eu1 O12 148.95(17) . 2_665
O11 Eu1 O12 128.55(16) 2_575 2_665
O1W Eu1 O12 77.40(17) . 2_665
O13 Eu1 O12 52.88(16) 2_665 2_665
O5 Eu1 O3 140.35(19) . .
O1 Eu1 O3 72.66(18) 2_665 .
O2 Eu1 O3 95.30(17) . .
O11 Eu1 O3 121.73(15) 2_575 .
O1W Eu1 O3 68.81(17) . .
O13 Eu1 O3 129.48(17) 2_665 .
O12 Eu1 O3 85.73(16) 2_665 .
O5 Eu1 O11 145.70(16) . 1_645
O1 Eu1 O11 68.90(15) 2_665 1_645
O2 Eu1 O11 69.85(15) . 1_645
O11 Eu1 O11 74.04(15) 2_575 1_645
O1W Eu1 O11 102.35(15) . 1_645
O13 Eu1 O11 135.42(17) 2_665 1_645
O12 Eu1 O11 129.28(15) 2_665 1_645
O3 Eu1 O11 49.95(14) . 1_645
O5 Eu1 C32 75.4(2) . 2_665
O1 Eu1 C32 70.53(19) 2_665 2_665
O2 Eu1 C32 151.44(19) . 2_665
O11 Eu1 C32 103.36(18) 2_575 2_665
O1W Eu1 C32 98.68(19) . 2_665
O13 Eu1 C32 26.47(18) 2_665 2_665
O12 Eu1 C32 26.41(17) 2_665 2_665
O3 Eu1 C32 108.00(19) . 2_665
O11 Eu1 C32 138.25(18) 1_645 2_665
O5 Eu1 C15 153.43(19) . 1_645
O1 Eu1 C15 66.92(18) 2_665 1_645
O2 Eu1 C15 83.81(17) . 1_645
O11 Eu1 C15 97.85(16) 2_575 1_645
O1W Eu1 C15 86.37(17) . 1_645
O13 Eu1 C15 136.15(18) 2_665 1_645
O12 Eu1 C15 106.68(17) 2_665 1_645
O3 Eu1 C15 24.59(15) . 1_645
O11 Eu1 C15 25.48(14) 1_645 1_645
C32 Eu1 C15 123.88(19) 2_665 1_645
O5 Eu1 Eu1 126.10(14) . 2_665
O1 Eu1 Eu1 66.04(11) 2_665 2_665
O2 Eu1 Eu1 68.70(12) . 2_665
O11 Eu1 Eu1 39.34(10) 2_575 2_665
O1W Eu1 Eu1 130.80(12) . 2_665
O13 Eu1 Eu1 110.33(13) 2_665 2_665
O12 Eu1 Eu1 141.86(13) 2_665 2_665
O3 Eu1 Eu1 83.52(11) . 2_665
O11 Eu1 Eu1 34.70(9) 1_645 2_665
C32 Eu1 Eu1 128.96(15) 2_665 2_665
C15 Eu1 Eu1 59.05(12) 1_645 2_665
N4 Cd1 N2 101.5(2) . .
N4 Cd1 N1 109.04(18) . .
N2 Cd1 N1 117.51(19) . .
N4 Cd1 Cl 110.36(14) . .
N2 Cd1 Cl 112.39(16) . .
N1 Cd1 Cl 105.96(15) . .
N4 Cd1 N3 70.37(17) . .
N2 Cd1 N3 71.74(19) . .
N1 Cd1 N3 69.56(17) . .
Cl Cd1 N3 175.23(13) . .
C15 O3 Eu1 99.5(4) 1_645 .
C1 N7 C2 107.5(5) . .
C1 N7 C8 126.7(6) . .
C2 N7 C8 125.6(5) . .
C17 N3 C16 111.5(5) . .
C17 N3 C48 113.5(5) . .
C16 N3 C48 111.8(5) . .
C17 N3 Cd1 107.5(4) . .
C16 N3 Cd1 106.6(4) . .
C48 N3 Cd1 105.5(4) . .
C47 O1 Eu1 137.7(4) . 2_665
C33 N5 C35 106.5(5) . .
C33 N5 C40 128.7(5) . .
C35 N5 C40 124.6(5) . .
C28 C29 C30 119.9(7) . .
C28 C29 C32 119.4(6) . .
C30 C29 C32 120.7(7) . .
O13 C32 O12 121.3(6) . .
O13 C32 C29 117.8(7) . .
O12 C32 C29 120.9(6) . .
O13 C32 Eu1 60.2(4) . 2_665
O12 C32 Eu1 61.2(3) . 2_665
C29 C32 Eu1 177.9(5) . 2_665
C47 O2 Eu1 135.4(5) . .
C1 N1 C3 106.5(5) . .
C1 N1 Cd1 117.6(4) . .
C3 N1 Cd1 135.8(4) . .
N4 C34 C39 129.6(6) . .
N4 C34 C35 109.0(6) . .
C39 C34 C35 121.4(6) . .
C36 C35 C34 122.0(6) . .
C36 C35 N5 132.2(6) . .
C34 C35 N5 105.8(5) . .
C35 C36 C37 116.3(7) . .
C35 C36 H36 121.9 . .
C37 C36 H36 121.9 . .
C36 C37 C38 122.6(7) . .
C36 C37 H37 118.7 . .
C38 C37 H37 118.7 . .
C39 C38 C37 121.4(7) . .
C39 C38 H38 119.3 . .
C37 C38 H38 119.3 . .
C34 C39 C38 116.3(7) . .
C34 C39 H39 121.9 . .
C38 C39 H39 121.9 . .
C45 C44 C43 117.9(6) . .
C45 C44 C47 120.8(6) . .
C43 C44 C47 121.4(6) . .
O1 C47 O2 127.1(6) . .
O1 C47 C44 115.2(5) . .
O2 C47 C44 117.7(6) . .
C18 N2 C19 105.0(6) . .
C18 N2 Cd1 118.0(5) . .
C19 N2 Cd1 136.9(5) . .
C33 N4 C34 105.6(5) . .
C33 N4 Cd1 118.9(4) . .
C34 N4 Cd1 135.4(4) . .
C42 C41 C46 119.6(6) . .
C42 C41 C40 121.0(6) . .
C46 C41 C40 119.4(6) . .
C49 O5 Eu1 159.7(6) . .
C18 N6 C20 106.9(6) . .
C18 N6 C25 125.2(6) . .
C20 N6 C25 127.6(6) . .
C11 C12 C13 119.7(6) . .
C11 C12 C15 120.5(6) . .
C13 C12 C15 119.7(6) . .
N1 C1 N7 111.7(6) . .
N1 C1 C16 123.7(5) . .
N7 C1 C16 124.5(6) . .
C41 C46 C45 119.1(6) . .
C41 C46 H46 120.4 . .
C45 C46 H46 120.4 . .
C10 C9 C14 117.7(7) . .
C10 C9 C8 120.0(6) . .
C14 C9 C8 122.2(6) . .
N7 C2 C3 106.0(5) . .
N7 C2 C7 130.8(6) . .
C3 C2 C7 123.1(6) . .
N1 C3 C2 108.3(5) . .
N1 C3 C4 131.1(5) . .
C2 C3 C4 120.6(6) . .
C5 C4 C3 117.1(6) . .
C5 C4 H4 121.4 . .
C3 C4 H4 121.4 . .
C4 C5 C6 120.7(7) . .
C4 C5 H5 119.7 . .
C6 C5 H5 119.7 . .
C7 C6 C5 124.3(7) . .
C7 C6 H6 117.9 . .
C5 C6 H6 117.9 . .
C6 C7 C2 114.2(6) . .
C6 C7 H7 122.9 . .
C2 C7 H7 122.9 . .
C20 C19 C24 121.4(7) . .
C20 C19 N2 109.9(6) . .
C24 C19 N2 128.8(7) . .
C19 C20 C21 122.8(8) . .
C19 C20 N6 105.9(7) . .
C21 C20 N6 131.2(8) . .
C22 C21 C20 116.0(9) . .
C22 C21 H21 122.0 . .
C20 C21 H21 122.0 . .
C23 C22 C21 121.8(9) . .
C23 C22 H22 119.1 . .
C21 C22 H22 119.1 . .
C22 C23 C24 122.2(9) . .
C22 C23 H23 118.9 . .
C24 C23 H23 118.9 . .
C23 C24 C19 115.7(9) . .
C23 C24 H24 122.1 . .
C19 C24 H24 122.1 . .
N4 C33 N5 113.0(5) . .
N4 C33 C48 122.3(5) . .
N5 C33 C48 124.6(6) . .
N3 C17 C18 111.1(6) . .
N3 C17 H17A 109.4 . .
C18 C17 H17A 109.4 . .
N3 C17 H17B 109.4 . .
C18 C17 H17B 109.4 . .
H17A C17 H17B 108.0 . .
N7 C8 C9 112.0(6) . .
N7 C8 H8A 109.2 . .
C9 C8 H8A 109.2 . .
N7 C8 H8B 109.2 . .
C9 C8 H8B 109.2 . .
H8A C8 H8B 107.9 . .
N3 C48 C33 109.9(5) . .
N3 C48 H48A 109.7 . .
C33 C48 H48A 109.7 . .
N3 C48 H48B 109.7 . .
C33 C48 H48B 109.7 . .
H48A C48 H48B 108.2 . .
C26 C25 N6 113.5(6) . .
C26 C25 H25A 108.9 . .
N6 C25 H25A 108.9 . .
C26 C25 H25B 108.9 . .
N6 C25 H25B 108.9 . .
H25A C25 H25B 107.7 . .
N5 C40 C41 112.6(5) . .
N5 C40 H40A 109.1 . .
C41 C40 H40A 109.1 . .
N5 C40 H40B 109.1 . .
C41 C40 H40B 109.1 . .
H40A C40 H40B 107.8 . .
C9 C10 C11 120.8(6) . .
C9 C10 H10 119.6 . .
C11 C10 H10 119.6 . .
C44 C45 C46 120.8(6) . .
C44 C45 H45 119.6 . .
C46 C45 H45 119.6 . .
O5 C49 N11 122.8(11) . .
O5 C49 C61 119.2(9) . .
N11 C49 C61 117.9(10) . .
C43 C42 C41 120.6(6) . .
C43 C42 H42 119.7 . .
C41 C42 H42 119.7 . .
O9 N8 O8 119.0(11) . .
O9 N8 O7 118.5(10) . .
O8 N8 O7 122.5(10) . .
N2 C18 N6 112.2(6) . .
N2 C18 C17 123.9(7) . .
N6 C18 C17 123.6(7) . .
C13 C14 C9 121.6(7) . .
C13 C14 H14 119.2 . .
C9 C14 H14 119.2 . .
C27 C26 C31 118.4(7) . .
C27 C26 C25 120.9(7) . .
C31 C26 C25 120.7(6) . .
C14 C13 C12 120.1(6) . .
C14 C13 H13 120.0 . .
C12 C13 H13 120.0 . .
C12 C11 C10 120.0(6) . .
C12 C11 H11 120.0 . .
C10 C11 H11 120.0 . .
O3 C15 O11 119.8(6) 1_465 .
O3 C15 C12 120.4(5) 1_465 .
O11 C15 C12 119.7(6) . .
O3 C15 Eu1 55.9(3) 1_465 1_465
O11 C15 Eu1 64.3(3) . 1_465
C12 C15 Eu1 174.4(5) . 1_465
C42 C43 C44 122.0(7) . .
C42 C43 H43 119.0 . .
C44 C43 H43 119.0 . .
C1 C16 N3 110.7(5) . .
C1 C16 H16A 109.5 . .
N3 C16 H16A 109.5 . .
C1 C16 H16B 109.5 . .
N3 C16 H16B 109.5 . .
H16A C16 H16B 108.1 . .
C29 C30 C31 117.8(8) . .
C29 C30 H30 121.1 . .
C31 C30 H30 121.1 . .
C53 N9 C56 126.4(11) . .
C53 N9 C55 118.2(12) . .
C56 N9 C55 115.1(12) . .
C29 C28 C27 121.1(7) . .
C29 C28 H28 119.5 . .
C27 C28 H28 119.5 . .
C30 C31 C26 122.7(7) . .
C30 C31 H31 118.7 . .
C26 C31 H31 118.7 . .
C49 N11 C52 125.0(12) . .
C49 N11 C51 116.4(9) . .
C52 N11 C51 118.6(10) . .
O10 C53 N9 124.7(11) . .
O10 C53 C54 118.9(11) . .
N9 C53 C54 116.4(11) . .
C26 C27 C28 120.1(8) . .
C26 C27 H27 119.9 . .
C28 C27 H27 119.9 . .
C49 C61 H61A 109.5 . .
C49 C61 H61B 109.5 . .
H61A C61 H61B 109.5 . .
C49 C61 H61C 109.5 . .
H61A C61 H61C 109.5 . .
H61B C61 H61C 109.5 . .
C53 C54 H54A 109.5 . .
C53 C54 H54B 109.5 . .
H54A C54 H54B 109.5 . .
C53 C54 H54C 109.5 . .
H54A C54 H54C 109.5 . .
H54B C54 H54C 109.5 . .
N11 C52 H52A 109.5 . .
N11 C52 H52B 109.5 . .
H52A C52 H52B 109.5 . .
N11 C52 H52C 109.5 . .
H52A C52 H52C 109.5 . .
H52B C52 H52C 109.5 . .
N11 C51 H51A 109.5 . .
N11 C51 H51B 109.5 . .
H51A C51 H51B 109.5 . .
N11 C51 H51C 109.5 . .
H51A C51 H51C 109.5 . .
H51B C51 H51C 109.5 . .
N9 C56 H56A 109.5 . .
N9 C56 H56B 109.5 . .
H56A C56 H56B 109.5 . .
N9 C56 H56C 109.5 . .
H56A C56 H56C 109.5 . .
H56B C56 H56C 109.5 . .
N9 C55 H55A 109.5 . .
N9 C55 H55B 109.5 . .
H55A C55 H55B 109.5 . .
N9 C55 H55C 109.5 . .
H55A C55 H55C 109.5 . .
H55B C55 H55C 109.5 . .
C32 O12 Eu1 92.4(4) . 2_665
C32 O13 Eu1 93.4(4) . 2_665
C15 O11 Eu1 153.3(4) . 2_575
C15 O11 Eu1 90.2(4) . 1_465
Eu1 O11 Eu1 105.96(15) 2_575 1_465
C58 N10 C60 130(2) . .
C58 N10 C59 114.1(16) . .
C60 N10 C59 115.8(18) . .
N10 C58 O14 129(2) . .
N10 C58 C57 114(2) . .
O14 C58 C57 116.9(19) . .
C58 C57 H57A 109.5 . .
C58 C57 H57B 109.5 . .
H57A C57 H57B 109.5 . .
C58 C57 H57C 109.5 . .
H57A C57 H57C 109.5 . .
H57B C57 H57C 109.5 . .
N10 C59 H59A 109.5 . .
N10 C59 H59B 109.5 . .
H59A C59 H59B 109.5 . .
N10 C59 H59C 109.5 . .
H59A C59 H59C 109.5 . .
H59B C59 H59C 109.5 . .
N10 C60 H60A 109.5 . .
N10 C60 H60B 109.5 . .
H60A C60 H60B 109.5 . .
N10 C60 H60C 109.5 . .
H60A C60 H60C 109.5 . .
H60B C60 H60C 109.5 . .

loop_
_geom_bond_atom_site_label_1
_geom_bond_atom_site_label_2
_geom_bond_distance
_geom_bond_site_symmetry_2
Eu1 O5 2.379(5) .
Eu1 O1 2.406(5) 2_665
Eu1 O2 2.408(4) .
Eu1 O11 2.411(5) 2_575
Eu1 O1W 2.480(5) .
Eu1 O13 2.477(5) 2_665
Eu1 O12 2.499(5) 2_665
Eu1 O3 2.502(5) .
Eu1 O11 2.685(4) 1_645
Eu1 C32 2.850(7) 2_665
Eu1 C15 2.979(6) 1_645
Eu1 Eu1 4.0720(17) 2_665
Cd1 N4 2.256(5) .
Cd1 N2 2.256(6) .
Cd1 N1 2.305(5) .
Cd1 Cl 2.426(2) .
Cd1 N3 2.583(5) .
O3 C15 1.257(8) 1_645
N7 C1 1.356(7) .
N7 C2 1.387(9) .
N7 C8 1.496(8) .
N3 C17 1.461(8) .
N3 C16 1.475(7) .
N3 C48 1.475(8) .
O1 C47 1.252(8) .
O1 Eu1 2.406(5) 2_665
N5 C33 1.358(7) .
N5 C35 1.397(8) .
N5 C40 1.468(8) .
C29 C28 1.374(11) .
C29 C30 1.373(10) .
C29 C32 1.505(9) .
C32 O13 1.273(8) .
C32 O12 1.269(8) .
C32 Eu1 2.850(7) 2_665
O2 C47 1.251(7) .
N1 C1 1.327(8) .
N1 C3 1.394(8) .
C34 N4 1.396(7) .
C34 C39 1.399(9) .
C34 C35 1.401(9) .
C35 C36 1.393(8) .
C36 C37 1.372(10) .
C36 H36 0.9300 .
C37 C38 1.402(11) .
C37 H37 0.9300 .
C38 C39 1.394(10) .
C38 H38 0.9300 .
C39 H39 0.9300 .
C44 C45 1.397(10) .
C44 C43 1.390(9) .
C44 C47 1.508(9) .
N2 C18 1.332(9) .
N2 C19 1.408(9) .
N4 C33 1.322(8) .
C41 C42 1.373(9) .
C41 C46 1.409(9) .
C41 C40 1.524(8) .
O5 C49 1.236(11) .
N6 C18 1.367(9) .
N6 C20 1.398(10) .
N6 C25 1.483(9) .
C12 C11 1.393(9) .
C12 C13 1.385(9) .
C12 C15 1.464(9) .
C1 C16 1.477(9) .
C46 C45 1.393(9) .
C46 H46 0.9300 .
C9 C10 1.405(9) .
C9 C14 1.397(10) .
C9 C8 1.492(10) .
C2 C3 1.401(7) .
C2 C7 1.404(7) .
C3 C4 1.394(7) .
C4 C5 1.389(7) .
C4 H4 0.9300 .
C5 C6 1.393(7) .
C5 H5 0.9300 .
C6 C7 1.377(8) .
C6 H6 0.9300 .
C7 H7 0.9300 .
C19 C20 1.378(11) .
C19 C24 1.392(11) .
C20 C21 1.380(11) .
C21 C22 1.384(13) .
C21 H21 0.9300 .
C22 C23 1.377(14) .
C22 H22 0.9300 .
C23 C24 1.397(12) .
C23 H23 0.9300 .
C24 H24 0.9300 .
C33 C48 1.516(8) .
C17 C18 1.491(10) .
C17 H17A 0.9700 .
C17 H17B 0.9700 .
C8 H8A 0.9700 .
C8 H8B 0.9700 .
C48 H48A 0.9700 .
C48 H48B 0.9700 .
C25 C26 1.502(9) .
C25 H25A 0.9700 .
C25 H25B 0.9700 .
C40 H40A 0.9700 .
C40 H40B 0.9700 .
C10 C11 1.398(10) .
C10 H10 0.9300 .
C45 H45 0.9300 .
C49 N11 1.277(13) .
C49 C61 1.539(14) .
C42 C43 1.360(10) .
C42 H42 0.9300 .
N8 O9 1.223(8) .
N8 O8 1.221(7) .
N8 O7 1.234(7) .
C14 C13 1.387(10) .
C14 H14 0.9300 .
C26 C27 1.361(10) .
C26 C31 1.369(11) .
C13 H13 0.9300 .
C11 H11 0.9300 .
C15 O3 1.257(8) 1_465
C15 O11 1.282(7) .
C15 Eu1 2.979(6) 1_465
O10 C53 1.240(12) .
C43 H43 0.9300 .
C16 H16A 0.9700 .
C16 H16B 0.9700 .
C30 C31 1.404(11) .
C30 H30 0.9300 .
N9 C53 1.249(12) .
N9 C56 1.472(14) .
N9 C55 1.428(14) .
C28 C27 1.391(11) .
C28 H28 0.9300 .
C31 H31 0.9300 .
N11 C52 1.477(12) .
N11 C51 1.524(14) .
C53 C54 1.518(14) .
C27 H27 0.9300 .
C61 H61A 0.9600 .
C61 H61B 0.9600 .
C61 H61C 0.9600 .
C54 H54A 0.9600 .
C54 H54B 0.9600 .
C54 H54C 0.9600 .
C52 H52A 0.9600 .
C52 H52B 0.9600 .
C52 H52C 0.9600 .
C51 H51A 0.9600 .
C51 H51B 0.9600 .
C51 H51C 0.9600 .
C56 H56A 0.9600 .
C56 H56B 0.9600 .
C56 H56C 0.9600 .
C55 H55A 0.9600 .
C55 H55B 0.9600 .
C55 H55C 0.9600 .
O12 Eu1 2.499(5) 2_665
O13 Eu1 2.477(5) 2_665
O11 Eu1 2.411(5) 2_575
O11 Eu1 2.685(4) 1_465
O14 C58 1.250(18) .
N10 C58 1.15(2) .
N10 C60 1.476(18) .
N10 C59 1.58(2) .
C58 C57 1.56(2) .
C57 H57A 0.9600 .
C57 H57B 0.9600 .
C57 H57C 0.9600 .
C59 H59A 0.9600 .
C59 H59B 0.9600 .
C59 H59C 0.9600 .
C60 H60A 0.9600 .
C60 H60B 0.9600 .
C60 H60C 0.9600 .

loop_
_geom_torsion_atom_site_label_1
_geom_torsion_atom_site_label_2
_geom_torsion_atom_site_label_3
_geom_torsion_atom_site_label_4
_geom_torsion
_geom_torsion_site_symmetry_1
_geom_torsion_site_symmetry_4
O5 Eu1 O3 C15 137.0(4) . 1_645
O1 Eu1 O3 C15 -72.3(4) 2_665 1_645
O2 Eu1 O3 C15 62.4(4) . 1_645
O11 Eu1 O3 C15 -15.2(5) 2_575 1_645
O1W Eu1 O3 C15 133.1(5) . 1_645
O13 Eu1 O3 C15 -116.5(4) 2_665 1_645
O12 Eu1 O3 C15 -148.7(4) 2_665 1_645
O11 Eu1 O3 C15 4.4(4) 1_645 1_645
C32 Eu1 O3 C15 -134.3(4) 2_665 1_645
Eu1 Eu1 O3 C15 -5.4(4) 2_665 1_645
N4 Cd1 N3 C17 91.9(4) . .
N2 Cd1 N3 C17 -18.0(4) . .
N1 Cd1 N3 C17 -147.9(4) . .
Cl Cd1 N3 C17 -168.3(13) . .
N4 Cd1 N3 C16 -148.4(4) . .
N2 Cd1 N3 C16 101.7(4) . .
N1 Cd1 N3 C16 -28.3(4) . .
Cl Cd1 N3 C16 -48.7(17) . .
N4 Cd1 N3 C48 -29.4(3) . .
N2 Cd1 N3 C48 -139.3(4) . .
N1 Cd1 N3 C48 90.8(4) . .
Cl Cd1 N3 C48 70.3(15) . .
C28 C29 C32 O13 -12.8(12) . .
C30 C29 C32 O13 166.9(8) . .
C28 C29 C32 O12 165.2(9) . .
C30 C29 C32 O12 -15.1(12) . .
C28 C29 C32 Eu1 -9(15) . 2_665
C30 C29 C32 Eu1 171(14) . 2_665
O5 Eu1 O2 C47 136.5(7) . .
O1 Eu1 O2 C47 -11.9(7) 2_665 .
O11 Eu1 O2 C47 38.5(6) 2_575 .
O1W Eu1 O2 C47 -149.1(7) . .
O13 Eu1 O2 C47 95.9(7) 2_665 .
O12 Eu1 O2 C47 -173.4(6) 2_665 .
O3 Eu1 O2 C47 -82.9(6) . .
O11 Eu1 O2 C47 -39.1(6) 1_645 .
C32 Eu1 O2 C47 132.1(6) 2_665 .
C15 Eu1 O2 C47 -61.1(6) 1_645 .
Eu1 Eu1 O2 C47 -1.9(6) 2_665 .
N4 Cd1 N1 C1 77.3(4) . .
N2 Cd1 N1 C1 -37.3(5) . .
Cl Cd1 N1 C1 -163.9(4) . .
N3 Cd1 N1 C1 17.9(4) . .
N4 Cd1 N1 C3 -105.8(6) . .
N2 Cd1 N1 C3 139.6(5) . .
Cl Cd1 N1 C3 13.0(6) . .
N3 Cd1 N1 C3 -165.2(6) . .
N4 C34 C35 C36 -177.6(6) . .
C39 C34 C35 C36 1.0(10) . .
N4 C34 C35 N5 1.4(7) . .
C39 C34 C35 N5 -180.0(6) . .
C33 N5 C35 C36 178.2(7) . .
C40 N5 C35 C36 -4.9(11) . .
C33 N5 C35 C34 -0.7(7) . .
C40 N5 C35 C34 176.2(6) . .
C34 C35 C36 C37 -0.6(10) . .
N5 C35 C36 C37 -179.4(7) . .
C35 C36 C37 C38 0.0(12) . .
C36 C37 C38 C39 0.3(13) . .
N4 C34 C39 C38 177.7(7) . .
C35 C34 C39 C38 -0.6(10) . .
C37 C38 C39 C34 0.0(11) . .
Eu1 O1 C47 O2 33.5(12) 2_665 .
Eu1 O1 C47 C44 -148.2(5) 2_665 .
Eu1 O2 C47 O1 -13.2(11) . .
Eu1 O2 C47 C44 168.5(4) . .
C45 C44 C47 O1 -153.4(6) . .
C43 C44 C47 O1 24.5(10) . .
C45 C44 C47 O2 25.1(9) . .
C43 C44 C47 O2 -157.1(7) . .
N4 Cd1 N2 C18 -61.3(5) . .
N1 Cd1 N2 C18 57.5(5) . .
Cl Cd1 N2 C18 -179.2(4) . .
N3 Cd1 N2 C18 3.4(4) . .
N4 Cd1 N2 C19 123.9(6) . .
N1 Cd1 N2 C19 -117.4(6) . .
Cl Cd1 N2 C19 6.0(6) . .
N3 Cd1 N2 C19 -171.5(6) . .
C39 C34 N4 C33 180.0(7) . .
C35 C34 N4 C33 -1.5(7) . .
C39 C34 N4 Cd1 3.2(11) . .
C35 C34 N4 Cd1 -178.3(4) . .
N2 Cd1 N4 C33 83.1(5) . .
N1 Cd1 N4 C33 -41.6(5) . .
Cl Cd1 N4 C33 -157.6(4) . .
N3 Cd1 N4 C33 17.4(4) . .
N2 Cd1 N4 C34 -100.5(6) . .
N1 Cd1 N4 C34 134.8(6) . .
Cl Cd1 N4 C34 18.8(6) . .
N3 Cd1 N4 C34 -166.2(6) . .
O1 Eu1 O5 C49 84.8(18) 2_665 .
O2 Eu1 O5 C49 -59.8(18) . .
O11 Eu1 O5 C49 15.4(18) 2_575 .
O1W Eu1 O5 C49 -137.4(18) . .
O13 Eu1 O5 C49 90.9(18) 2_665 .
O12 Eu1 O5 C49 143.7(18) 2_665 .
O3 Eu1 O5 C49 -141.2(17) . .
O11 Eu1 O5 C49 -52.4(19) 1_645 .
C32 Eu1 O5 C49 118.1(18) 2_665 .
C15 Eu1 O5 C49 -101.9(18) 1_645 .
Eu1 Eu1 O5 C49 -9.8(18) 2_665 .
C3 N1 C1 N7 0.9(6) . .
Cd1 N1 C1 N7 178.7(4) . .
C3 N1 C1 C16 177.9(6) . .
Cd1 N1 C1 C16 -4.3(7) . .
C2 N7 C1 N1 -0.7(7) . .
C8 N7 C1 N1 -175.0(5) . .
C2 N7 C1 C16 -177.6(6) . .
C8 N7 C1 C16 8.1(9) . .
C42 C41 C46 C45 -1.1(10) . .
C40 C41 C46 C45 -177.9(6) . .
C1 N7 C2 C3 0.1(6) . .
C8 N7 C2 C3 174.5(5) . .
C1 N7 C2 C7 176.9(6) . .
C8 N7 C2 C7 -8.7(10) . .
C1 N1 C3 C2 -0.8(6) . .
Cd1 N1 C3 C2 -178.0(4) . .
C1 N1 C3 C4 -179.1(6) . .
Cd1 N1 C3 C4 3.8(10) . .
N7 C2 C3 N1 0.5(6) . .
C7 C2 C3 N1 -176.6(6) . .
N7 C2 C3 C4 178.9(5) . .
C7 C2 C3 C4 1.9(9) . .
N1 C3 C4 C5 176.2(6) . .
C2 C3 C4 C5 -1.9(9) . .
C3 C4 C5 C6 0.7(10) . .
C4 C5 C6 C7 0.7(11) . .
C5 C6 C7 C2 -0.7(11) . .
N7 C2 C7 C6 -176.8(6) . .
C3 C2 C7 C6 -0.5(10) . .
C18 N2 C19 C20 -2.1(7) . .
Cd1 N2 C19 C20 173.2(5) . .
C18 N2 C19 C24 177.9(7) . .
Cd1 N2 C19 C24 -6.8(11) . .
C24 C19 C20 C21 -2.4(12) . .
N2 C19 C20 C21 177.6(7) . .
C24 C19 C20 N6 179.9(7) . .
N2 C19 C20 N6 -0.2(8) . .
C18 N6 C20 C19 2.3(8) . .
C25 N6 C20 C19 -171.5(6) . .
C18 N6 C20 C21 -175.1(8) . .
C25 N6 C20 C21 11.1(13) . .
C19 C20 C21 C22 -0.7(13) . .
N6 C20 C21 C22 176.4(8) . .
C20 C21 C22 C23 3.5(16) . .
C21 C22 C23 C24 -3.4(18) . .
C22 C23 C24 C19 0.2(15) . .
C20 C19 C24 C23 2.6(12) . .
N2 C19 C24 C23 -177.4(7) . .
C34 N4 C33 N5 1.1(7) . .
Cd1 N4 C33 N5 178.5(4) . .
C34 N4 C33 C48 -179.6(6) . .
Cd1 N4 C33 C48 -2.2(8) . .
C35 N5 C33 N4 -0.2(7) . .
C40 N5 C33 N4 -177.0(6) . .
C35 N5 C33 C48 -179.6(6) . .
C40 N5 C33 C48 3.7(10) . .
C16 N3 C17 C18 -87.9(6) . .
C48 N3 C17 C18 144.7(5) . .
Cd1 N3 C17 C18 28.5(6) . .
C1 N7 C8 C9 -110.6(7) . .
C2 N7 C8 C9 76.1(8) . .
C10 C9 C8 N7 -131.6(7) . .
C14 C9 C8 N7 50.3(10) . .
C17 N3 C48 C33 -80.5(7) . .
C16 N3 C48 C33 152.3(5) . .
Cd1 N3 C48 C33 36.8(5) . .
N4 C33 C48 N3 -27.4(8) . .
N5 C33 C48 N3 151.8(6) . .
C18 N6 C25 C26 75.8(9) . .
C20 N6 C25 C26 -111.5(8) . .
C33 N5 C40 C41 -109.5(7) . .
C35 N5 C40 C41 74.3(8) . .
C42 C41 C40 N5 55.4(8) . .
C46 C41 C40 N5 -127.8(6) . .
C14 C9 C10 C11 2.7(12) . .
C8 C9 C10 C11 -175.6(7) . .
C43 C44 C45 C46 -0.7(10) . .
C47 C44 C45 C46 177.2(6) . .
C41 C46 C45 C44 1.9(10) . .
Eu1 O5 C49 N11 -143.2(14) . .
Eu1 O5 C49 C61 39(2) . .
C46 C41 C42 C43 -0.9(12) . .
C40 C41 C42 C43 175.8(7) . .
C19 N2 C18 N6 3.7(7) . .
Cd1 N2 C18 N6 -172.7(4) . .
C19 N2 C18 C17 -170.3(6) . .
Cd1 N2 C18 C17 13.3(8) . .
C20 N6 C18 N2 -3.9(8) . .
C25 N6 C18 N2 170.1(6) . .
C20 N6 C18 C17 170.2(6) . .
C25 N6 C18 C17 -15.8(10) . .
N3 C17 C18 N2 -30.8(9) . .
N3 C17 C18 N6 155.8(6) . .
C10 C9 C14 C13 -2.0(13) . .
C8 C9 C14 C13 176.3(8) . .
N6 C25 C26 C27 42.4(11) . .
N6 C25 C26 C31 -138.4(8) . .
C9 C14 C13 C12 -0.4(13) . .
C11 C12 C13 C14 2.1(12) . .
C15 C12 C13 C14 -176.0(7) . .
C13 C12 C11 C10 -1.4(12) . .
C15 C12 C11 C10 176.7(7) . .
C9 C10 C11 C12 -1.1(12) . .
C11 C12 C15 O3 154.9(7) . 1_465
C13 C12 C15 O3 -27.0(10) . 1_465
C11 C12 C15 O11 -21.9(10) . .
C13 C12 C15 O11 156.2(7) . .
C11 C12 C15 Eu1 -157(4) . 1_465
C13 C12 C15 Eu1 21(5) . 1_465
C41 C42 C43 C44 2.2(13) . .
C45 C44 C43 C42 -1.3(11) . .
C47 C44 C43 C42 -179.3(7) . .
N1 C1 C16 N3 -24.2(8) . .
N7 C1 C16 N3 152.4(5) . .
C17 N3 C16 C1 152.0(5) . .
C48 N3 C16 C1 -79.7(6) . .
Cd1 N3 C16 C1 35.0(6) . .
C28 C29 C30 C31 -0.6(14) . .
C32 C29 C30 C31 179.7(8) . .
C30 C29 C28 C27 -1.6(17) . .
C32 C29 C28 C27 178.1(10) . .
C29 C30 C31 C26 2.6(16) . .
C27 C26 C31 C30 -2.4(15) . .
C25 C26 C31 C30 178.4(9) . .
O5 C49 N11 C52 -179.4(10) . .
C61 C49 N11 C52 -1.5(16) . .
O5 C49 N11 C51 -0.7(15) . .
C61 C49 N11 C51 177.2(10) . .
C56 N9 C53 O10 -178.5(11) . .
C55 N9 C53 O10 -5.7(17) . .
C56 N9 C53 C54 1.9(17) . .
C55 N9 C53 C54 174.6(11) . .
C31 C26 C27 C28 0.1(16) . .
C25 C26 C27 C28 179.3(10) . .
C29 C28 C27 C26 1.9(18) . .
O13 C32 O12 Eu1 -1.8(8) . 2_665
C29 C32 O12 Eu1 -179.8(6) . 2_665
O12 C32 O13 Eu1 1.9(8) . 2_665
C29 C32 O13 Eu1 179.8(6) . 2_665
O3 C15 O11 Eu1 135.7(7) 1_465 2_575
C12 C15 O11 Eu1 -47.4(12) . 2_575
Eu1 C15 O11 Eu1 128.2(9) 1_465 2_575
O3 C15 O11 Eu1 7.5(6) 1_465 1_465
C12 C15 O11 Eu1 -175.6(6) . 1_465
C60 N10 C58 O14 -176(2) . .
C59 N10 C58 O14 2(3) . .
C60 N10 C58 C57 2(3) . .
C59 N10 C58 C57 -180.0(16) . .

loop_
_platon_squeeze_void_nr
_platon_squeeze_void_average_x
_platon_squeeze_void_average_y
_platon_squeeze_void_average_z
_platon_squeeze_void_volume
_platon_squeeze_void_count_electrons
_platon_squeeze_void_content
1 -0.082 0.342 0.197 51 13 ' '
2 0.081 0.658 0.803 51 13 ' '
3 0.115 0.168 0.884 31 9 ' '
4 0.042 0.320 0.394 7 1 ' '
5 0.885 0.832 0.116 31 9 ' '
6 0.958 0.680 0.606 7 1 ' '
